data_7206199
loop_
_publ_author_name
'Nauha, Elisa'
'Ojala, Antti'
'Nissinen, Maija'
'Saxell, Heidi'

_publ_section_title
;
 Comparison of the polymorphs and solvates of two analogous
 fungicides---a case study of the applicability of a supramolecular
 synthon approach in crystal engineering
;
_journal_issue 15
_journal_name_full CrystEngComm
_journal_page_first 4956
_journal_paper_doi 10.1039/c1ce05077j
_journal_volume 13
_journal_year 2011
_chemical_formula_moiety 'C14 H18 N4 O4 S2, C5 H5 N'
_chemical_formula_sum 'C19 H23 N5 O4 S2'
_chemical_formula_weight 449.54
_chemical_name_systematic
;
?
;
_space_group_IT_number 2
_symmetry_cell_setting triclinic
_symmetry_space_group_name_Hall '-P 1'
_symmetry_space_group_name_H-M 'P -1'
_atom_sites_solution_hydrogens geom
_atom_sites_solution_primary direct
_atom_sites_solution_secondary difmap
_audit_creation_method SHELXL-97
_cell_angle_alpha 66.635(7)
_cell_angle_beta 77.989(6)
_cell_angle_gamma 77.883(5)
_cell_formula_units_Z 2
_cell_length_a 8.8104(9)
_cell_length_b 11.3513(13)
_cell_length_c 12.500(2)
_cell_measurement_temperature 173(2)
_cell_volume 1111.1(3)
_computing_cell_refinement 'HKL Scalepack (Otwinowski & Minor 1997)'
_computing_data_collection 'Collect (Bruker AXS BV, 1997-2004)'
_computing_data_reduction 'HKL Denzo and Scalepack (Otwinowski & Minor 1997)'
_computing_structure_refinement 'SHELXL-97 (Sheldrick, 1997)'
_computing_structure_solution 'SHELXS-97 (Sheldrick, 1990)'
_diffrn_ambient_temperature 173(2)
_diffrn_detector_area_resol_mean 9
_diffrn_measured_fraction_theta_full 0.996
_diffrn_measured_fraction_theta_max 0.996
_diffrn_measurement_device '95mm CCD camera on \k-goniostat'
_diffrn_measurement_device_type KappaCCD
_diffrn_measurement_method CCD
_diffrn_radiation_monochromator 'horizonally mounted graphite crystal'
_diffrn_radiation_source 'fine-focus sealed tube'
_diffrn_radiation_type MoK\a
_diffrn_radiation_wavelength 0.71073
_diffrn_reflns_av_R_equivalents 0.0366
_diffrn_reflns_av_sigmaI/netI 0.0530
_diffrn_reflns_limit_h_max 10
_diffrn_reflns_limit_h_min -10
_diffrn_reflns_limit_k_max 13
_diffrn_reflns_limit_k_min -13
_diffrn_reflns_limit_l_max 15
_diffrn_reflns_limit_l_min -13
_diffrn_reflns_number 6213
_diffrn_reflns_theta_full 25.34
_diffrn_reflns_theta_max 25.34
_diffrn_reflns_theta_min 2.77
_exptl_absorpt_coefficient_mu 0.274
_exptl_absorpt_correction_T_max 0.9731
_exptl_absorpt_correction_T_min 0.9271
_exptl_absorpt_correction_type multi-scan
_exptl_absorpt_process_details
;
Denzo (Otwinowski, Borek, Majewski & Minor,2003)
;
_exptl_crystal_colour colorless
_exptl_crystal_density_diffrn 1.344
_exptl_crystal_density_method 'not measured'
_exptl_crystal_description block
_exptl_crystal_F_000 472
_exptl_crystal_size_max 0.28
_exptl_crystal_size_mid 0.24
_exptl_crystal_size_min 0.10
_refine_diff_density_max 0.251
_refine_diff_density_min -0.271
_refine_diff_density_rms 0.061
_refine_ls_extinction_method none
_refine_ls_goodness_of_fit_ref 1.077
_refine_ls_hydrogen_treatment mixed
_refine_ls_matrix_type full
_refine_ls_number_parameters 285
_refine_ls_number_reflns 4056
_refine_ls_number_restraints 4
_refine_ls_restrained_S_all 1.077
_refine_ls_R_factor_all 0.0757
_refine_ls_R_factor_gt 0.0530
_refine_ls_shift/su_max 0.000
_refine_ls_shift/su_mean 0.000
_refine_ls_structure_factor_coef Fsqd
_refine_ls_weighting_details 'calc w=1/[\s^2^(Fo^2^)+(0.0064P)^2^+1.7365P] where P=(Fo^2^+2Fc^2^)/3'
_refine_ls_weighting_scheme calc
_refine_ls_wR_factor_gt 0.0985
_refine_ls_wR_factor_ref 0.1096
_reflns_number_gt 3140
_reflns_number_total 4056
_reflns_threshold_expression >2sigma(I)
_cod_data_source_file c1ce05077j.txt
_cod_data_source_block TE-pyridine
_cod_original_cell_volume 1111.1(2)
_cod_original_sg_symbol_H-M P-1
_cod_database_code 7206199

loop_
_symmetry_equiv_pos_as_xyz
'x, y, z'
'-x, -y, -z'

loop_
_atom_site_label
_atom_site_type_symbol
_atom_site_fract_x
_atom_site_fract_y
_atom_site_fract_z
_atom_site_U_iso_or_equiv
_atom_site_adp_type
_atom_site_occupancy
_atom_site_symmetry_multiplicity
_atom_site_calc_flag
_atom_site_refinement_flags
_atom_site_disorder_assembly
_atom_site_disorder_group
S1 S 0.33580(9) 0.21261(8) 0.59683(7) 0.0354(2) Uani 1 1 d . . .
S2 S -0.08862(10) 0.38481(8) 0.93043(7) 0.0341(2) Uani 1 1 d . . .
O1 O 0.1791(2) -0.0083(2) 0.98719(18) 0.0342(5) Uani 1 1 d . . .
O2 O 0.4261(2) -0.11348(19) 0.97324(17) 0.0285(5) Uani 1 1 d . . .
O3 O 0.3103(2) 0.5837(2) 0.66638(18) 0.0339(5) Uani 1 1 d . . .
O4 O 0.3099(3) 0.6578(2) 0.8106(2) 0.0375(5) Uani 1 1 d . . .
N1 N 0.3494(3) 0.0426(2) 0.8130(2) 0.0238(5) Uani 1 1 d D . .
H1N H 0.450(2) 0.024(3) 0.784(3) 0.029 Uiso 1 1 d D . .
N2 N 0.1069(3) 0.1662(2) 0.7783(2) 0.0245(5) Uani 1 1 d D . .
H2N H 0.072(3) 0.123(3) 0.8534(17) 0.029 Uiso 1 1 d D . .
N3 N 0.0779(3) 0.4411(2) 0.7180(2) 0.0235(5) Uani 1 1 d D . .
H3N H 0.155(3) 0.480(3) 0.664(2) 0.028 Uiso 1 1 d D . .
N4 N 0.1452(3) 0.5220(2) 0.8424(2) 0.0239(5) Uani 1 1 d D . .
H4N H 0.124(3) 0.531(3) 0.9118(19) 0.029 Uiso 1 1 d D . .
C1 C 0.5428(4) -0.2912(3) 1.1254(3) 0.0371(8) Uani 1 1 d . . .
H1A H 0.5540 -0.3490 1.0823 0.056 Uiso 1 1 calc R . .
H1B H 0.5339 -0.3422 1.2101 0.056 Uiso 1 1 calc R . .
H1C H 0.6348 -0.2461 1.1011 0.056 Uiso 1 1 calc R . .
C3 C 0.3048(3) -0.0253(3) 0.9304(3) 0.0250(6) Uani 1 1 d . . .
C2 C 0.3980(3) -0.1935(3) 1.0988(3) 0.0289(7) Uani 1 1 d . . .
H2A H 0.3052 -0.2376 1.1159 0.035 Uiso 1 1 calc R . .
H2B H 0.3797 -0.1393 1.1470 0.035 Uiso 1 1 calc R . .
C4 C 0.2566(3) 0.1390(3) 0.7355(2) 0.0227(6) Uani 1 1 d . . .
C5 C -0.0074(3) 0.2545(3) 0.7065(2) 0.0207(6) Uani 1 1 d . . .
C6 C -0.1064(3) 0.2053(3) 0.6668(3) 0.0262(6) Uani 1 1 d . . .
H6 H -0.0942 0.1148 0.6837 0.031 Uiso 1 1 calc R . .
C7 C -0.2236(3) 0.2879(3) 0.6025(3) 0.0280(7) Uani 1 1 d . . .
H7 H -0.2917 0.2537 0.5759 0.034 Uiso 1 1 calc R . .
C8 C -0.2411(3) 0.4196(3) 0.5771(3) 0.0287(7) Uani 1 1 d . . .
H8 H -0.3219 0.4759 0.5339 0.034 Uiso 1 1 calc R . .
C9 C -0.1402(3) 0.4695(3) 0.6149(2) 0.0261(6) Uani 1 1 d . . .
H9 H -0.1504 0.5603 0.5959 0.031 Uiso 1 1 calc R . .
C10 C -0.0243(3) 0.3865(3) 0.6805(2) 0.0219(6) Uani 1 1 d . . .
C11 C 0.0512(3) 0.4514(3) 0.8223(3) 0.0218(6) Uani 1 1 d . . .
C12 C 0.2617(3) 0.5879(3) 0.7624(3) 0.0257(6) Uani 1 1 d . . .
C13 C 0.4464(4) 0.7222(3) 0.7457(3) 0.0418(9) Uani 1 1 d . . .
H13A H 0.4375 0.8049 0.7573 0.050 Uiso 1 1 calc R . .
H13B H 0.4514 0.7420 0.6605 0.050 Uiso 1 1 calc R . .
C14 C 0.5910(4) 0.6362(4) 0.7885(4) 0.0613(12) Uani 1 1 d . . .
H14A H 0.5838 0.6145 0.8734 0.092 Uiso 1 1 calc R . .
H14B H 0.6823 0.6808 0.7475 0.092 Uiso 1 1 calc R . .
H14C H 0.6021 0.5564 0.7730 0.092 Uiso 1 1 calc R . .
N5 N 0.6672(3) -0.0467(2) 0.7303(2) 0.0281(6) Uani 1 1 d . . .
C15 C 0.7058(4) -0.0391(3) 0.6190(3) 0.0315(7) Uani 1 1 d . . .
H15 H 0.6321 0.0078 0.5657 0.038 Uiso 1 1 calc R . .
C16 C 0.8477(4) -0.0961(3) 0.5775(3) 0.0394(8) Uani 1 1 d . . .
H16 H 0.8697 -0.0908 0.4982 0.047 Uiso 1 1 calc R . .
C17 C 0.9571(4) -0.1612(3) 0.6540(3) 0.0416(8) Uani 1 1 d . . .
H17 H 1.0565 -0.1997 0.6274 0.050 Uiso 1 1 calc R . .
C18 C 0.9200(4) -0.1694(3) 0.7692(3) 0.0374(8) Uani 1 1 d . . .
H18 H 0.9930 -0.2135 0.8235 0.045 Uiso 1 1 calc R . .
C19 C 0.7737(4) -0.1118(3) 0.8036(3) 0.0314(7) Uani 1 1 d . . .
H19 H 0.7473 -0.1187 0.8834 0.038 Uiso 1 1 calc R . .

loop_
_atom_site_aniso_label
_atom_site_aniso_U_11
_atom_site_aniso_U_22
_atom_site_aniso_U_33
_atom_site_aniso_U_23
_atom_site_aniso_U_13
_atom_site_aniso_U_12
S1 0.0275(4) 0.0410(5) 0.0245(4) -0.0029(3) -0.0009(3) 0.0016(3)
S2 0.0366(4) 0.0472(5) 0.0263(4) -0.0180(4) 0.0044(3) -0.0218(4)
O1 0.0242(11) 0.0419(13) 0.0244(11) -0.0053(10) -0.0014(9) 0.0046(9)
O2 0.0226(10) 0.0300(11) 0.0239(11) -0.0037(9) -0.0050(8) 0.0043(8)
O3 0.0352(12) 0.0448(13) 0.0223(11) -0.0094(10) -0.0019(9) -0.0150(10)
O4 0.0337(12) 0.0446(14) 0.0446(14) -0.0250(11) 0.0044(10) -0.0196(10)
N1 0.0185(12) 0.0259(13) 0.0230(13) -0.0075(10) -0.0034(10) 0.0024(10)
N2 0.0222(12) 0.0265(13) 0.0195(13) -0.0049(10) -0.0039(10) 0.0017(10)
N3 0.0238(12) 0.0270(13) 0.0213(13) -0.0089(10) -0.0029(10) -0.0072(10)
N4 0.0252(12) 0.0278(13) 0.0229(13) -0.0123(11) -0.0031(10) -0.0068(10)
C1 0.0400(18) 0.0314(18) 0.0306(18) -0.0042(14) -0.0103(14) 0.0053(14)
C3 0.0271(15) 0.0252(15) 0.0249(15) -0.0109(12) -0.0060(12) -0.0027(12)
C2 0.0298(16) 0.0291(16) 0.0216(15) -0.0034(13) -0.0030(12) -0.0037(12)
C4 0.0249(14) 0.0206(14) 0.0240(15) -0.0087(12) -0.0065(12) -0.0020(11)
C5 0.0182(13) 0.0250(15) 0.0159(14) -0.0061(11) -0.0028(11) 0.0007(11)
C6 0.0290(15) 0.0264(15) 0.0233(15) -0.0095(12) -0.0039(12) -0.0035(12)
C7 0.0233(15) 0.0399(18) 0.0250(16) -0.0137(14) -0.0056(12) -0.0071(13)
C8 0.0244(15) 0.0352(17) 0.0235(16) -0.0080(13) -0.0063(12) -0.0005(13)
C9 0.0272(15) 0.0246(15) 0.0239(16) -0.0078(12) -0.0038(12) -0.0002(12)
C10 0.0199(13) 0.0278(15) 0.0197(15) -0.0106(12) -0.0012(11) -0.0049(11)
C11 0.0185(13) 0.0195(14) 0.0276(16) -0.0090(12) -0.0077(11) 0.0018(11)
C12 0.0243(15) 0.0231(15) 0.0300(18) -0.0085(13) -0.0087(13) -0.0020(12)
C13 0.0388(19) 0.045(2) 0.051(2) -0.0233(18) 0.0056(16) -0.0258(16)
C14 0.034(2) 0.049(2) 0.102(4) -0.033(2) 0.006(2) -0.0128(17)
N5 0.0234(12) 0.0266(13) 0.0320(15) -0.0085(11) -0.0023(11) -0.0048(10)
C15 0.0288(16) 0.0351(18) 0.0305(17) -0.0102(14) -0.0038(13) -0.0084(13)
C16 0.0388(19) 0.044(2) 0.0326(19) -0.0149(16) 0.0046(15) -0.0082(15)
C17 0.0277(17) 0.0391(19) 0.049(2) -0.0152(17) 0.0048(15) 0.0018(14)
C18 0.0320(17) 0.0318(18) 0.043(2) -0.0099(15) -0.0067(15) -0.0004(14)
C19 0.0330(17) 0.0263(16) 0.0348(18) -0.0110(14) -0.0039(14) -0.0056(13)

loop_
_atom_type_symbol
_atom_type_description
_atom_type_scat_dispersion_real
_atom_type_scat_dispersion_imag
_atom_type_scat_source
C C 0.0033 0.0016 'International Tables Vol C Tables 4.2.6.8 and 6.1.1.4'
H H 0.0000 0.0000 'International Tables Vol C Tables 4.2.6.8 and 6.1.1.4'
N N 0.0061 0.0033 'International Tables Vol C Tables 4.2.6.8 and 6.1.1.4'
O O 0.0106 0.0060 'International Tables Vol C Tables 4.2.6.8 and 6.1.1.4'
S S 0.1246 0.1234 'International Tables Vol C Tables 4.2.6.8 and 6.1.1.4'

loop_
_geom_angle_atom_site_label_1
_geom_angle_atom_site_label_2
_geom_angle_atom_site_label_3
_geom_angle
_geom_angle_site_symmetry_1
_geom_angle_site_symmetry_3
_geom_angle_publ_flag
C3 O2 C2 115.3(2) . . ?
C12 O4 C13 116.3(2) . . ?
C3 N1 C4 126.7(2) . . ?
C3 N1 H1N 116.8(19) . . ?
C4 N1 H1N 116(2) . . ?
C4 N2 C5 123.2(2) . . ?
C4 N2 H2N 119(2) . . ?
C5 N2 H2N 117(2) . . ?
C11 N3 C10 122.8(2) . . ?
C11 N3 H3N 119(2) . . ?
C10 N3 H3N 118(2) . . ?
C12 N4 C11 126.5(3) . . ?
C12 N4 H4N 116(2) . . ?
C11 N4 H4N 117(2) . . ?
C2 C1 H1A 109.5 . . ?
C2 C1 H1B 109.5 . . ?
H1A C1 H1B 109.5 . . ?
C2 C1 H1C 109.5 . . ?
H1A C1 H1C 109.5 . . ?
H1B C1 H1C 109.5 . . ?
O1 C3 O2 125.0(3) . . ?
O1 C3 N1 126.6(3) . . ?
O2 C3 N1 108.5(2) . . ?
O2 C2 C1 106.3(2) . . ?
O2 C2 H2A 110.5 . . ?
C1 C2 H2A 110.5 . . ?
O2 C2 H2B 110.5 . . ?
C1 C2 H2B 110.5 . . ?
H2A C2 H2B 108.7 . . ?
N2 C4 N1 116.7(2) . . ?
N2 C4 S1 124.3(2) . . ?
N1 C4 S1 119.0(2) . . ?
C10 C5 C6 119.7(2) . . ?
C10 C5 N2 121.2(2) . . ?
C6 C5 N2 119.1(2) . . ?
C5 C6 C7 120.3(3) . . ?
C5 C6 H6 119.9 . . ?
C7 C6 H6 119.9 . . ?
C8 C7 C6 120.0(3) . . ?
C8 C7 H7 120.0 . . ?
C6 C7 H7 120.0 . . ?
C7 C8 C9 119.9(3) . . ?
C7 C8 H8 120.1 . . ?
C9 C8 H8 120.1 . . ?
C8 C9 C10 120.0(3) . . ?
C8 C9 H9 120.0 . . ?
C10 C9 H9 120.0 . . ?
C5 C10 C9 120.1(3) . . ?
C5 C10 N3 121.2(2) . . ?
C9 C10 N3 118.6(3) . . ?
N3 C11 N4 117.5(3) . . ?
N3 C11 S2 124.1(2) . . ?
N4 C11 S2 118.4(2) . . ?
O3 C12 O4 126.2(3) . . ?
O3 C12 N4 125.9(3) . . ?
O4 C12 N4 107.9(3) . . ?
O4 C13 C14 109.4(3) . . ?
O4 C13 H13A 109.8 . . ?
C14 C13 H13A 109.8 . . ?
O4 C13 H13B 109.8 . . ?
C14 C13 H13B 109.8 . . ?
H13A C13 H13B 108.2 . . ?
C13 C14 H14A 109.5 . . ?
C13 C14 H14B 109.5 . . ?
H14A C14 H14B 109.5 . . ?
C13 C14 H14C 109.5 . . ?
H14A C14 H14C 109.5 . . ?
H14B C14 H14C 109.5 . . ?
C15 N5 C19 117.5(3) . . ?
N5 C15 C16 123.2(3) . . ?
N5 C15 H15 118.4 . . ?
C16 C15 H15 118.4 . . ?
C15 C16 C17 118.6(3) . . ?
C15 C16 H16 120.7 . . ?
C17 C16 H16 120.7 . . ?
C18 C17 C16 119.2(3) . . ?
C18 C17 H17 120.4 . . ?
C16 C17 H17 120.4 . . ?
C17 C18 C19 118.2(3) . . ?
C17 C18 H18 120.9 . . ?
C19 C18 H18 120.9 . . ?
N5 C19 C18 123.3(3) . . ?
N5 C19 H19 118.3 . . ?
C18 C19 H19 118.3 . . ?

loop_
_geom_bond_atom_site_label_1
_geom_bond_atom_site_label_2
_geom_bond_distance
_geom_bond_site_symmetry_2
_geom_bond_publ_flag
S1 C4 1.668(3) . ?
S2 C11 1.674(3) . ?
O1 C3 1.208(3) . ?
O2 C3 1.340(3) . ?
O2 C2 1.467(3) . ?
O3 C12 1.204(4) . ?
O4 C12 1.341(4) . ?
O4 C13 1.460(4) . ?
N1 C3 1.376(4) . ?
N1 C4 1.385(3) . ?
N1 H1N 0.901(18) . ?
N2 C4 1.337(4) . ?
N2 C5 1.436(3) . ?
N2 H2N 0.891(17) . ?
N3 C11 1.323(4) . ?
N3 C10 1.433(4) . ?
N3 H3N 0.899(18) . ?
N4 C12 1.384(4) . ?
N4 C11 1.385(4) . ?
N4 H4N 0.892(18) . ?
C1 C2 1.502(4) . ?
C1 H1A 0.9800 . ?
C1 H1B 0.9800 . ?
C1 H1C 0.9800 . ?
C2 H2A 0.9900 . ?
C2 H2B 0.9900 . ?
C5 C10 1.384(4) . ?
C5 C6 1.388(4) . ?
C6 C7 1.390(4) . ?
C6 H6 0.9500 . ?
C7 C8 1.381(4) . ?
C7 H7 0.9500 . ?
C8 C9 1.390(4) . ?
C8 H8 0.9500 . ?
C9 C10 1.391(4) . ?
C9 H9 0.9500 . ?
C13 C14 1.487(5) . ?
C13 H13A 0.9900 . ?
C13 H13B 0.9900 . ?
C14 H14A 0.9800 . ?
C14 H14B 0.9800 . ?
C14 H14C 0.9800 . ?
N5 C15 1.333(4) . ?
N5 C19 1.340(4) . ?
C15 C16 1.382(4) . ?
C15 H15 0.9500 . ?
C16 C17 1.382(5) . ?
C16 H16 0.9500 . ?
C17 C18 1.379(5) . ?
C17 H17 0.9500 . ?
C18 C19 1.383(4) . ?
C18 H18 0.9500 . ?
C19 H19 0.9500 . ?

loop_
_geom_hbond_atom_site_label_D
_geom_hbond_atom_site_label_H
_geom_hbond_atom_site_label_A
_geom_hbond_distance_DH
_geom_hbond_distance_HA
_geom_hbond_distance_DA
_geom_hbond_angle_DHA
_geom_hbond_site_symmetry_A
N1 H1N N5 0.901(18) 2.001(18) 2.894(3) 171(3) .
N2 H2N O1 0.891(17) 2.00(2) 2.684(3) 133(3) .
N3 H3N O3 0.899(18) 1.99(3) 2.692(3) 134(3) .
N4 H4N S2 0.892(18) 2.451(19) 3.317(3) 164(3) 2_567

loop_
_geom_torsion_atom_site_label_1
_geom_torsion_atom_site_label_2
_geom_torsion_atom_site_label_3
_geom_torsion_atom_site_label_4
_geom_torsion
_geom_torsion_site_symmetry_1
_geom_torsion_site_symmetry_2
_geom_torsion_site_symmetry_3
_geom_torsion_site_symmetry_4
_geom_torsion_publ_flag
C2 O2 C3 O1 0.4(4) . . . . ?
C2 O2 C3 N1 179.3(2) . . . . ?
C4 N1 C3 O1 -3.7(5) . . . . ?
C4 N1 C3 O2 177.5(3) . . . . ?
C3 O2 C2 C1 175.6(3) . . . . ?
C5 N2 C4 N1 -173.8(2) . . . . ?
C5 N2 C4 S1 5.9(4) . . . . ?
C3 N1 C4 N2 -2.1(4) . . . . ?
C3 N1 C4 S1 178.1(2) . . . . ?
C4 N2 C5 C10 -85.1(4) . . . . ?
C4 N2 C5 C6 97.5(3) . . . . ?
C10 C5 C6 C7 -0.9(4) . . . . ?
N2 C5 C6 C7 176.6(3) . . . . ?
C5 C6 C7 C8 0.5(4) . . . . ?
C6 C7 C8 C9 0.7(4) . . . . ?
C7 C8 C9 C10 -1.5(4) . . . . ?
C6 C5 C10 C9 0.1(4) . . . . ?
N2 C5 C10 C9 -177.3(3) . . . . ?
C6 C5 C10 N3 -178.7(3) . . . . ?
N2 C5 C10 N3 3.9(4) . . . . ?
C8 C9 C10 C5 1.1(4) . . . . ?
C8 C9 C10 N3 179.9(3) . . . . ?
C11 N3 C10 C5 -87.0(3) . . . . ?
C11 N3 C10 C9 94.3(3) . . . . ?
C10 N3 C11 N4 -171.0(2) . . . . ?
C10 N3 C11 S2 8.9(4) . . . . ?
C12 N4 C11 N3 2.7(4) . . . . ?
C12 N4 C11 S2 -177.3(2) . . . . ?
C13 O4 C12 O3 -7.7(4) . . . . ?
C13 O4 C12 N4 172.7(2) . . . . ?
C11 N4 C12 O3 -7.9(5) . . . . ?
C11 N4 C12 O4 171.7(2) . . . . ?
C12 O4 C13 C14 -92.2(4) . . . . ?
C19 N5 C15 C16 0.9(5) . . . . ?
N5 C15 C16 C17 -1.9(5) . . . . ?
C15 C16 C17 C18 1.4(5) . . . . ?
C16 C17 C18 C19 0.0(5) . . . . ?
C15 N5 C19 C18 0.6(4) . . . . ?
C17 C18 C19 N5 -1.1(5) . . . . ?

loop_
_cod_related_entry_id
_cod_related_entry_database
_cod_related_entry_code
1 ChemSpider 30653784
